data_4513631
loop_
_publ_author_name
'Pang, Xue'
'Wang, Hui'
'Wang, Weizhou'
'Jin, Wei Jun'

_publ_section_title
;
 Phosphorescent \p-Hole&#x00B7;&#x00B7;&#x00B7;\p Bonding Cocrystals of
 Pyrene with Halo-perfluorobenzenes (F, Cl, Br, I)
;
_journal_issue 10
_journal_name_full 'Crystal Growth &amp; Design'
_journal_page_first 4938
_journal_paper_doi 10.1021/acs.cgd.5b00844
_journal_volume 15
_journal_year 2015
_chemical_formula_sum 'C22 H10 Br F5'
_chemical_formula_weight 449.21
_chemical_name_systematic
; 
 ? 
;
_space_group_IT_number 2
_symmetry_cell_setting triclinic
_symmetry_space_group_name_Hall '-P 1'
_symmetry_space_group_name_H-M 'P -1'
_atom_sites_solution_hydrogens geom
_atom_sites_solution_primary direct
_atom_sites_solution_secondary difmap
_audit_creation_method SHELXL-97
_cell_angle_alpha 91.993(5)
_cell_angle_beta 105.843(6)
_cell_angle_gamma 90.323(6)
_cell_formula_units_Z 4
_cell_length_a 9.155(3)
_cell_length_b 13.793(4)
_cell_length_c 13.924(5)
_cell_measurement_reflns_used 1476
_cell_measurement_temperature 110(2)
_cell_measurement_theta_max 25.31
_cell_measurement_theta_min 2.96
_cell_volume 1690.2(10)
_computing_cell_refinement 'Bruker SAINT'
_computing_data_collection 'Bruker APEX2'
_computing_data_reduction 'Bruker SAINT'
_computing_molecular_graphics 'Bruker SHELXTL'
_computing_publication_material 'Bruker SHELXTL'
_computing_structure_refinement 'SHELXL-97 (Sheldrick, 2008)'
_computing_structure_solution 'SHELXS-97 (Sheldrick, 2008)'
_diffrn_ambient_temperature 110(2)
_diffrn_measured_fraction_theta_full 0.984
_diffrn_measured_fraction_theta_max 0.984
_diffrn_measurement_device_type 'Bruker APEX-II CCD'
_diffrn_measurement_method '\f and \w scans'
_diffrn_radiation_monochromator graphite
_diffrn_radiation_source 'fine-focus sealed tube'
_diffrn_radiation_type MoK\a
_diffrn_radiation_wavelength 0.71073
_diffrn_reflns_av_R_equivalents 0.0328
_diffrn_reflns_av_sigmaI/netI 0.0880
_diffrn_reflns_limit_h_max 8
_diffrn_reflns_limit_h_min -10
_diffrn_reflns_limit_k_max 16
_diffrn_reflns_limit_k_min -13
_diffrn_reflns_limit_l_max 16
_diffrn_reflns_limit_l_min -15
_diffrn_reflns_number 8249
_diffrn_reflns_theta_full 25.24
_diffrn_reflns_theta_max 25.24
_diffrn_reflns_theta_min 2.16
_exptl_absorpt_coefficient_mu 2.489
_exptl_absorpt_correction_T_max 0.7379
_exptl_absorpt_correction_T_min 0.4212
_exptl_absorpt_correction_type multi-scan
_exptl_absorpt_process_details SADABS
_exptl_crystal_colour Colorless
_exptl_crystal_density_diffrn 1.765
_exptl_crystal_density_method 'not measured'
_exptl_crystal_description Prism
_exptl_crystal_F_000 888
_exptl_crystal_size_max 0.42
_exptl_crystal_size_mid 0.23
_exptl_crystal_size_min 0.13
_refine_diff_density_max 2.736
_refine_diff_density_min -0.967
_refine_diff_density_rms 0.211
_refine_ls_extinction_method none
_refine_ls_goodness_of_fit_ref 1.030
_refine_ls_hydrogen_treatment constr
_refine_ls_matrix_type full
_refine_ls_number_parameters 505
_refine_ls_number_reflns 6009
_refine_ls_number_restraints 0
_refine_ls_restrained_S_all 1.030
_refine_ls_R_factor_all 0.1169
_refine_ls_R_factor_gt 0.0753
_refine_ls_shift/su_max 0.000
_refine_ls_shift/su_mean 0.000
_refine_ls_structure_factor_coef Fsqd
_refine_ls_weighting_details 'calc w=1/[\s^2^(Fo^2^)+(0.1309P)^2^+0.5286P] where P=(Fo^2^+2Fc^2^)/3'
_refine_ls_weighting_scheme calc
_refine_ls_wR_factor_gt 0.1899
_refine_ls_wR_factor_ref 0.2154
_reflns_number_gt 3970
_reflns_number_total 6009
_reflns_threshold_expression >2sigma(I)
_cod_data_source_file cg5b00844_si_001.cif
_cod_data_source_block 3
_cod_depositor_comments
;
The following automatic conversions were performed:

'_symmetry_cell_setting' value 'Triclinic' changed to 'triclinic'
according to
/usr/data/users/saulius/crontab/automatic-downloads/rss-feeds/ACS/lib/dictionaries/cif_core.dic
dictionary named 'cif_core.dic' version 2.4.2 from 2011-04-26.

'_exptl_absorpt_correction_type' value 'Multi-scan' changed to
'multi-scan' according to
/usr/data/users/saulius/crontab/automatic-downloads/rss-feeds/ACS/lib/dictionaries/cif_core.dic
dictionary named 'cif_core.dic' version 2.4.2 from 2011-04-26.

Automatic conversion script
Id: cif_fix_values 3271 2015-04-21 07:52:19Z andrius 

 Adding full bibliography for 4513628--4513635.cif.
;
_cod_original_cell_volume 1690.2(9)
_cod_original_sg_symbol_H-M P-1
_cod_database_code 4513631

loop_
_symmetry_equiv_pos_as_xyz
'x, y, z'
'-x, -y, -z'

loop_
_atom_site_label
_atom_site_type_symbol
_atom_site_fract_x
_atom_site_fract_y
_atom_site_fract_z
_atom_site_U_iso_or_equiv
_atom_site_adp_type
_atom_site_occupancy
_atom_site_symmetry_multiplicity
_atom_site_calc_flag
_atom_site_refinement_flags
Br1 Br 0.54935(10) 0.76346(5) 0.26469(6) 0.0273(3) Uani 1 1 d .
Br2 Br 0.03838(11) 0.71531(6) 0.26851(6) 0.0318(3) Uani 1 1 d .
C1 C 0.5220(9) 0.8965(6) 0.2560(5) 0.0222(17) Uani 1 1 d .
C2 C 0.6378(8) 0.9610(5) 0.2916(5) 0.0184(16) Uani 1 1 d .
C3 C 0.6210(9) 1.0596(6) 0.2840(5) 0.0213(17) Uani 1 1 d .
C4 C 0.4775(9) 1.0953(5) 0.2374(5) 0.0215(17) Uani 1 1 d .
C5 C 0.3577(8) 1.0315(6) 0.2010(5) 0.0215(17) Uani 1 1 d .
C6 C 0.3793(9) 0.9338(6) 0.2104(5) 0.0220(17) Uani 1 1 d .
C7 C 0.0127(9) 0.5801(5) 0.2561(6) 0.0223(17) Uani 1 1 d .
C8 C -0.1270(9) 0.5371(5) 0.2102(5) 0.0199(16) Uani 1 1 d .
C9 C -0.1437(8) 0.4382(6) 0.2021(5) 0.0229(17) Uani 1 1 d .
C10 C -0.0230(8) 0.3796(5) 0.2394(5) 0.0170(16) Uani 1 1 d .
C11 C 0.1192(8) 0.4219(5) 0.2844(5) 0.0198(16) Uani 1 1 d .
C12 C 0.1362(8) 0.5214(5) 0.2938(5) 0.0189(16) Uani 1 1 d .
C13 C 0.5022(9) 0.1851(5) 0.0004(5) 0.0228(18) Uani 1 1 d .
H13 H 0.4788 0.2518 -0.0082 0.027 Uiso 1 1 calc R
C14 C 0.6421(10) 0.1611(5) 0.0467(6) 0.0234(18) Uani 1 1 d .
H14 H 0.7152 0.2115 0.0716 0.028 Uiso 1 1 calc R
C15 C 0.6899(9) 0.0616(6) 0.0615(5) 0.0229(18) Uani 1 1 d .
C16 C 0.8366(9) 0.0357(6) 0.1076(5) 0.0260(18) Uani 1 1 d .
H16 H 0.9130 0.0844 0.1311 0.031 Uiso 1 1 calc R
C17 C 0.8731(10) -0.0611(6) 0.1199(6) 0.030(2) Uani 1 1 d .
H17 H 0.9749 -0.0776 0.1521 0.036 Uiso 1 1 calc R
C18 C 0.7669(9) -0.1337(6) 0.0870(6) 0.0276(19) Uani 1 1 d .
H18 H 0.7953 -0.1994 0.0979 0.033 Uiso 1 1 calc R
C19 C 0.6186(9) -0.1122(5) 0.0383(5) 0.0214(17) Uani 1 1 d .
C20 C 0.5738(8) -0.0129(5) 0.0237(5) 0.0179(16) Uani 1 1 d .
C21 C -0.1882(10) 0.3581(6) -0.0548(6) 0.0264(19) Uani 1 1 d .
H21 H -0.2746 0.3173 -0.0817 0.032 Uiso 1 1 calc R
C22 C -0.0548(9) 0.3176(5) -0.0099(5) 0.0215(17) Uani 1 1 d .
H22 H -0.0501 0.2491 -0.0053 0.026 Uiso 1 1 calc R
C23 C 0.0822(9) 0.3757(5) 0.0319(5) 0.0220(17) Uani 1 1 d .
C24 C 0.2202(10) 0.3366(6) 0.0793(6) 0.0269(19) Uani 1 1 d .
H24 H 0.2288 0.2685 0.0865 0.032 Uiso 1 1 calc R
C25 C 0.3463(10) 0.3965(6) 0.1163(6) 0.031(2) Uani 1 1 d .
H25 H 0.4408 0.3679 0.1473 0.037 Uiso 1 1 calc R
C26 C 0.3398(9) 0.4962(6) 0.1098(5) 0.0257(18) Uani 1 1 d .
H26 H 0.4281 0.5352 0.1372 0.031 Uiso 1 1 calc R
C27 C 0.2038(9) 0.5385(6) 0.0633(6) 0.0248(18) Uani 1 1 d .
C28 C 0.0704(8) 0.4791(5) 0.0233(5) 0.0172(16) Uani 1 1 d .
C29 C 0.6320(9) 0.1646(5) 0.5187(5) 0.0223(17) Uani 1 1 d .
H29 H 0.7024 0.2175 0.5337 0.027 Uiso 1 1 calc R
C30 C 0.4876(9) 0.1815(5) 0.4724(5) 0.0186(16) Uani 1 1 d .
H30 H 0.4575 0.2459 0.4556 0.022 Uiso 1 1 calc R
C31 C 0.3756(8) 0.1040(5) 0.4469(5) 0.0178(16) Uani 1 1 d .
C32 C 0.2234(9) 0.1191(6) 0.3966(5) 0.0216(17) Uani 1 1 d .
H32 H 0.1915 0.1823 0.3758 0.026 Uiso 1 1 calc R
C33 C 0.1189(9) 0.0431(6) 0.3767(6) 0.0257(18) Uani 1 1 d .
H33 H 0.0156 0.0547 0.3433 0.031 Uiso 1 1 calc R
C34 C 0.1631(9) -0.0491(6) 0.4050(5) 0.0221(17) Uani 1 1 d .
H34 H 0.0893 -0.1001 0.3915 0.027 Uiso 1 1 calc R
C35 C 0.3148(9) -0.0696(5) 0.4533(5) 0.0229(18) Uani 1 1 d .
C36 C 0.4220(8) 0.0094(5) 0.4750(5) 0.0176(16) Uani 1 1 d .
C37 C -0.1319(8) 0.6628(5) 0.4830(5) 0.0189(16) Uani 1 1 d .
H37 H -0.2017 0.7146 0.4685 0.023 Uiso 1 1 calc R
C38 C 0.0159(9) 0.6827(5) 0.5298(5) 0.0216(17) Uani 1 1 d .
H38 H 0.0470 0.7482 0.5477 0.026 Uiso 1 1 calc R
C39 C 0.1266(8) 0.6081(5) 0.5531(5) 0.0170(16) Uani 1 1 d .
C40 C 0.2796(9) 0.6264(5) 0.6022(5) 0.0210(17) Uani 1 1 d .
H40 H 0.3120 0.6911 0.6237 0.025 Uiso 1 1 calc R
C41 C 0.3848(9) 0.5535(5) 0.6204(5) 0.0218(17) Uani 1 1 d .
H41 H 0.4888 0.5682 0.6516 0.026 Uiso 1 1 calc R
C42 C 0.3368(9) 0.4569(6) 0.5923(5) 0.0249(18) Uani 1 1 d .
H42 H 0.4088 0.4063 0.6056 0.030 Uiso 1 1 calc R
C43 C 0.1849(8) 0.4347(5) 0.5451(5) 0.0176(16) Uani 1 1 d .
C44 C 0.0772(8) 0.5103(5) 0.5238(5) 0.0186(16) Uani 1 1 d .
F1 F 0.7782(5) 0.9283(3) 0.3383(3) 0.0282(11) Uani 1 1 d .
F2 F 0.7383(5) 1.1217(3) 0.3188(3) 0.0293(11) Uani 1 1 d .
F3 F 0.4601(5) 1.1912(3) 0.2324(3) 0.0287(11) Uani 1 1 d .
F4 F 0.2210(5) 1.0671(3) 0.1562(3) 0.0279(11) Uani 1 1 d .
F5 F 0.2590(5) 0.8731(3) 0.1728(3) 0.0297(11) Uani 1 1 d .
F6 F -0.2499(5) 0.5931(3) 0.1729(3) 0.0318(11) Uani 1 1 d .
F7 F -0.2819(5) 0.3975(3) 0.1565(3) 0.0326(11) Uani 1 1 d .
F8 F -0.0399(5) 0.2836(3) 0.2306(3) 0.0283(11) Uani 1 1 d .
F9 F 0.2380(5) 0.3653(3) 0.3204(3) 0.0277(10) Uani 1 1 d .
F10 F 0.2736(5) 0.5628(3) 0.3392(3) 0.0293(11) Uani 1 1 d .

loop_
_atom_site_aniso_label
_atom_site_aniso_U_11
_atom_site_aniso_U_22
_atom_site_aniso_U_33
_atom_site_aniso_U_23
_atom_site_aniso_U_13
_atom_site_aniso_U_12
Br1 0.0326(5) 0.0228(5) 0.0260(5) 0.0030(3) 0.0068(4) 0.0023(4)
Br2 0.0438(6) 0.0256(5) 0.0267(5) 0.0010(3) 0.0106(4) 0.0031(4)
C1 0.021(4) 0.036(5) 0.011(4) -0.003(3) 0.007(3) -0.004(4)
C2 0.012(4) 0.026(4) 0.018(4) 0.002(3) 0.006(3) 0.004(3)
C3 0.015(4) 0.030(4) 0.019(4) -0.003(3) 0.004(3) -0.002(3)
C4 0.026(4) 0.020(4) 0.020(4) -0.001(3) 0.010(4) 0.003(3)
C5 0.015(4) 0.032(5) 0.018(4) 0.002(3) 0.005(3) 0.004(3)
C6 0.015(4) 0.029(4) 0.019(4) -0.004(3) 0.001(3) -0.012(3)
C7 0.028(5) 0.016(4) 0.028(4) 0.001(3) 0.016(4) 0.002(3)
C8 0.019(4) 0.021(4) 0.018(4) 0.003(3) 0.004(3) 0.005(3)
C9 0.012(4) 0.040(5) 0.018(4) -0.002(3) 0.005(3) -0.005(3)
C10 0.016(4) 0.022(4) 0.015(4) -0.001(3) 0.007(3) 0.003(3)
C11 0.015(4) 0.027(4) 0.018(4) 0.003(3) 0.004(3) 0.005(3)
C12 0.006(4) 0.032(4) 0.016(4) -0.001(3) -0.002(3) -0.001(3)
C13 0.033(5) 0.016(4) 0.022(4) 0.001(3) 0.012(4) -0.002(3)
C14 0.032(5) 0.018(4) 0.024(4) -0.006(3) 0.015(4) -0.009(4)
C15 0.021(4) 0.031(5) 0.020(4) -0.001(3) 0.011(4) -0.004(3)
C16 0.019(4) 0.044(5) 0.018(4) -0.003(3) 0.010(4) 0.000(4)
C17 0.023(5) 0.044(5) 0.025(4) 0.001(4) 0.008(4) 0.003(4)
C18 0.028(5) 0.034(5) 0.027(4) 0.004(4) 0.017(4) 0.006(4)
C19 0.030(5) 0.023(4) 0.015(4) -0.003(3) 0.013(4) 0.001(3)
C20 0.017(4) 0.021(4) 0.018(4) 0.001(3) 0.008(3) -0.002(3)
C21 0.031(5) 0.029(5) 0.024(4) -0.005(3) 0.015(4) -0.007(4)
C22 0.027(5) 0.022(4) 0.017(4) -0.001(3) 0.010(4) -0.003(3)
C23 0.033(5) 0.023(4) 0.014(4) 0.002(3) 0.013(4) 0.002(3)
C24 0.029(5) 0.028(5) 0.029(4) 0.004(3) 0.018(4) 0.007(4)
C25 0.023(5) 0.044(5) 0.026(4) 0.000(4) 0.004(4) 0.003(4)
C26 0.018(4) 0.043(5) 0.017(4) 0.002(3) 0.006(3) 0.004(4)
C27 0.028(5) 0.026(4) 0.022(4) -0.002(3) 0.010(4) -0.006(4)
C28 0.016(4) 0.024(4) 0.013(4) -0.001(3) 0.005(3) -0.004(3)
C29 0.025(5) 0.027(4) 0.019(4) -0.001(3) 0.012(4) 0.001(4)
C30 0.032(5) 0.013(4) 0.014(4) 0.000(3) 0.013(3) 0.003(3)
C31 0.019(4) 0.021(4) 0.017(4) -0.002(3) 0.011(3) -0.003(3)
C32 0.021(4) 0.028(4) 0.017(4) 0.001(3) 0.006(3) 0.004(3)
C33 0.022(4) 0.031(5) 0.022(4) -0.003(3) 0.003(4) 0.005(4)
C34 0.017(4) 0.029(4) 0.021(4) -0.007(3) 0.008(3) -0.003(3)
C35 0.026(5) 0.028(4) 0.018(4) -0.001(3) 0.010(4) -0.001(4)
C36 0.016(4) 0.025(4) 0.013(4) -0.005(3) 0.005(3) -0.001(3)
C37 0.018(4) 0.021(4) 0.021(4) 0.001(3) 0.010(3) 0.009(3)
C38 0.028(5) 0.021(4) 0.018(4) -0.002(3) 0.011(4) -0.004(3)
C39 0.019(4) 0.019(4) 0.017(4) 0.002(3) 0.011(3) 0.001(3)
C40 0.020(4) 0.027(4) 0.016(4) -0.001(3) 0.003(3) -0.009(3)
C41 0.012(4) 0.032(5) 0.020(4) 0.002(3) 0.002(3) -0.004(3)
C42 0.014(4) 0.042(5) 0.021(4) 0.008(3) 0.006(3) 0.009(4)
C43 0.014(4) 0.022(4) 0.020(4) 0.004(3) 0.009(3) 0.007(3)
C44 0.020(4) 0.021(4) 0.017(4) 0.004(3) 0.008(3) 0.000(3)
F1 0.012(2) 0.042(3) 0.026(2) 0.000(2) -0.001(2) 0.006(2)
F2 0.023(3) 0.032(3) 0.035(3) -0.007(2) 0.012(2) -0.009(2)
F3 0.037(3) 0.020(2) 0.031(3) 0.0029(19) 0.011(2) 0.004(2)
F4 0.012(2) 0.045(3) 0.025(2) 0.004(2) 0.001(2) 0.007(2)
F5 0.015(2) 0.036(3) 0.035(3) 0.000(2) 0.002(2) -0.004(2)
F6 0.023(3) 0.040(3) 0.033(3) 0.005(2) 0.008(2) 0.015(2)
F7 0.019(3) 0.047(3) 0.031(3) -0.004(2) 0.005(2) -0.003(2)
F8 0.033(3) 0.020(2) 0.032(3) 0.0008(19) 0.009(2) -0.003(2)
F9 0.018(2) 0.035(3) 0.031(3) 0.009(2) 0.006(2) 0.006(2)
F10 0.011(2) 0.056(3) 0.021(2) 0.000(2) 0.0042(19) -0.002(2)

loop_
_atom_type_symbol
_atom_type_description
_atom_type_scat_dispersion_real
_atom_type_scat_dispersion_imag
_atom_type_scat_source
C C 0.0033 0.0016 'International Tables Vol C Tables 4.2.6.8 and 6.1.1.4'
H H 0.0000 0.0000 'International Tables Vol C Tables 4.2.6.8 and 6.1.1.4'
F F 0.0171 0.0103 'International Tables Vol C Tables 4.2.6.8 and 6.1.1.4'
Br Br -0.2901 2.4595 'International Tables Vol C Tables 4.2.6.8 and 6.1.1.4'

loop_
_geom_angle_atom_site_label_1
_geom_angle_atom_site_label_2
_geom_angle_atom_site_label_3
_geom_angle
_geom_angle_site_symmetry_1
_geom_angle_site_symmetry_3
C2 C1 C6 117.3(7) . .
C2 C1 Br1 122.2(6) . .
C6 C1 Br1 120.5(6) . .
C1 C2 F1 119.4(7) . .
C1 C2 C3 123.2(7) . .
F1 C2 C3 117.3(7) . .
F2 C3 C2 121.9(7) . .
F2 C3 C4 119.5(7) . .
C2 C3 C4 118.6(7) . .
F3 C4 C5 121.8(7) . .
F3 C4 C3 118.7(7) . .
C5 C4 C3 119.5(7) . .
F4 C5 C6 121.3(7) . .
F4 C5 C4 118.6(7) . .
C6 C5 C4 120.0(7) . .
F5 C6 C5 118.4(7) . .
F5 C6 C1 120.2(7) . .
C5 C6 C1 121.4(7) . .
C8 C7 C12 118.9(7) . .
C8 C7 Br2 121.6(6) . .
C12 C7 Br2 119.5(6) . .
F6 C8 C9 119.2(7) . .
F6 C8 C7 120.0(7) . .
C9 C8 C7 120.8(7) . .
F7 C9 C10 119.4(7) . .
F7 C9 C8 119.8(7) . .
C10 C9 C8 120.8(7) . .
F8 C10 C9 120.5(7) . .
F8 C10 C11 120.4(6) . .
C9 C10 C11 119.1(7) . .
F9 C11 C12 120.2(7) . .
F9 C11 C10 119.6(7) . .
C12 C11 C10 120.3(7) . .
F10 C12 C11 120.4(6) . .
F10 C12 C7 119.5(7) . .
C11 C12 C7 120.1(7) . .
C14 C13 C19 122.1(7) . 2_655
C14 C13 H13 119.0 . .
C19 C13 H13 119.0 2_655 .
C13 C14 C15 123.2(7) . .
C13 C14 H14 118.4 . .
C15 C14 H14 118.4 . .
C16 C15 C14 123.7(7) . .
C16 C15 C20 119.9(7) . .
C14 C15 C20 116.4(7) . .
C15 C16 C17 120.2(8) . .
C15 C16 H16 119.9 . .
C17 C16 H16 119.9 . .
C18 C17 C16 121.9(8) . .
C18 C17 H17 119.1 . .
C16 C17 H17 119.1 . .
C17 C18 C19 120.6(8) . .
C17 C18 H18 119.7 . .
C19 C18 H18 119.7 . .
C18 C19 C20 120.1(7) . .
C18 C19 C13 124.3(7) . 2_655
C20 C19 C13 115.6(7) . 2_655
C20 C20 C19 122.5(8) 2_655 .
C20 C20 C15 120.1(8) 2_655 .
C19 C20 C15 117.4(7) . .
C22 C21 C27 121.9(8) . 2_565
C22 C21 H21 119.0 . .
C27 C21 H21 119.0 2_565 .
C21 C22 C23 121.9(7) . .
C21 C22 H22 119.1 . .
C23 C22 H22 119.1 . .
C24 C23 C28 119.3(7) . .
C24 C23 C22 123.3(7) . .
C28 C23 C22 117.4(7) . .
C23 C24 C25 120.1(8) . .
C23 C24 H24 120.0 . .
C25 C24 H24 120.0 . .
C26 C25 C24 122.5(8) . .
C26 C25 H25 118.8 . .
C24 C25 H25 118.8 . .
C27 C26 C25 119.4(8) . .
C27 C26 H26 120.3 . .
C25 C26 H26 120.3 . .
C26 C27 C28 120.0(7) . .
C26 C27 C21 122.5(8) . 2_565
C28 C27 C21 117.6(7) . 2_565
C28 C28 C27 120.9(8) 2_565 .
C28 C28 C23 120.3(8) 2_565 .
C27 C28 C23 118.8(7) . .
C30 C29 C35 122.3(7) . 2_656
C30 C29 H29 118.8 . .
C35 C29 H29 118.8 2_656 .
C29 C30 C31 121.4(7) . .
C29 C30 H30 119.3 . .
C31 C30 H30 119.3 . .
C32 C31 C36 118.9(7) . .
C32 C31 C30 122.8(7) . .
C36 C31 C30 118.3(7) . .
C33 C32 C31 120.7(7) . .
C33 C32 H32 119.6 . .
C31 C32 H32 119.6 . .
C34 C33 C32 120.6(8) . .
C34 C33 H33 119.7 . .
C32 C33 H33 119.7 . .
C33 C34 C35 121.5(7) . .
C33 C34 H34 119.3 . .
C35 C34 H34 119.3 . .
C34 C35 C36 117.7(7) . .
C34 C35 C29 123.8(7) . 2_656
C36 C35 C29 118.4(7) . 2_656
C31 C36 C35 120.5(7) . .
C31 C36 C36 120.5(8) . 2_656
C35 C36 C36 119.0(8) . 2_656
C38 C37 C43 121.2(7) . 2_566
C38 C37 H37 119.4 . .
C43 C37 H37 119.4 2_566 .
C37 C38 C39 122.1(7) . .
C37 C38 H38 119.0 . .
C39 C38 H38 119.0 . .
C40 C39 C44 118.9(7) . .
C40 C39 C38 123.3(7) . .
C44 C39 C38 117.8(7) . .
C41 C40 C39 121.9(7) . .
C41 C40 H40 119.0 . .
C39 C40 H40 119.0 . .
C40 C41 C42 119.5(7) . .
C40 C41 H41 120.3 . .
C42 C41 H41 120.3 . .
C43 C42 C41 120.7(7) . .
C43 C42 H42 119.6 . .
C41 C42 H42 119.6 . .
C42 C43 C44 119.8(7) . .
C42 C43 C37 122.2(7) . 2_566
C44 C43 C37 118.0(7) . 2_566
C44 C44 C43 120.9(8) 2_566 .
C44 C44 C39 119.9(9) 2_566 .
C43 C44 C39 119.1(7) . .

loop_
_geom_bond_atom_site_label_1
_geom_bond_atom_site_label_2
_geom_bond_distance
_geom_bond_site_symmetry_2
Br1 C1 1.857(8) .
Br2 C7 1.874(7) .
C1 C2 1.354(11) .
C1 C6 1.397(11) .
C2 F1 1.359(8) .
C2 C3 1.373(11) .
C3 F2 1.341(8) .
C3 C4 1.398(11) .
C4 F3 1.335(8) .
C4 C5 1.375(11) .
C5 F4 1.341(9) .
C5 C6 1.368(11) .
C6 F5 1.353(8) .
C7 C8 1.384(11) .
C7 C12 1.388(10) .
C8 F6 1.361(8) .
C8 C9 1.369(11) .
C9 F7 1.359(9) .
C9 C10 1.367(11) .
C10 F8 1.329(8) .
C10 C11 1.396(11) .
C11 F9 1.336(8) .
C11 C12 1.378(10) .
C12 F10 1.356(8) .
C13 C14 1.317(11) .
C13 C19 1.466(11) 2_655
C13 H13 0.9500 .
C14 C15 1.447(11) .
C14 H14 0.9500 .
C15 C16 1.377(11) .
C15 C20 1.452(10) .
C16 C17 1.382(12) .
C16 H16 0.9500 .
C17 C18 1.368(12) .
C17 H17 0.9500 .
C18 C19 1.380(11) .
C18 H18 0.9500 .
C19 C20 1.438(11) .
C19 C13 1.466(11) 2_655
C20 C20 1.387(15) 2_655
C21 C22 1.345(12) .
C21 C27 1.440(11) 2_565
C21 H21 0.9500 .
C22 C23 1.453(11) .
C22 H22 0.9500 .
C23 C24 1.378(11) .
C23 C28 1.437(10) .
C24 C25 1.383(12) .
C24 H24 0.9500 .
C25 C26 1.382(12) .
C25 H25 0.9500 .
C26 C27 1.380(11) .
C26 H26 0.9500 .
C27 C28 1.435(11) .
C27 C21 1.440(11) 2_565
C28 C28 1.412(15) 2_565
C29 C30 1.329(11) .
C29 C35 1.430(11) 2_656
C29 H29 0.9500 .
C30 C31 1.442(10) .
C30 H30 0.9500 .
C31 C32 1.399(11) .
C31 C36 1.410(11) .
C32 C33 1.385(11) .
C32 H32 0.9500 .
C33 C34 1.374(11) .
C33 H33 0.9500 .
C34 C35 1.403(11) .
C34 H34 0.9500 .
C35 C36 1.429(10) .
C35 C29 1.430(11) 2_656
C36 C36 1.437(15) 2_656
C37 C38 1.353(11) .
C37 C43 1.432(10) 2_566
C37 H37 0.9500 .
C38 C39 1.431(10) .
C38 H38 0.9500 .
C39 C40 1.398(10) .
C39 C44 1.431(10) .
C40 C41 1.378(11) .
C40 H40 0.9500 .
C41 C42 1.409(11) .
C41 H41 0.9500 .
C42 C43 1.393(11) .
C42 H42 0.9500 .
C43 C44 1.422(10) .
C43 C37 1.432(10) 2_566
C44 C44 1.409(15) 2_566
